data_1564548
loop_
_publ_author_name
'Shpanchenko, R.V.'
'Abakumov, A.M.'
'Antipov, E.V.'
'Kovba, L.M.'

_publ_section_title
;
 Crystal structure of Ba5In2Al2ZrO13
;
_journal_name_full 'Journal of Alloys and Compounds'
_journal_page_first 185
_journal_page_last 188
_journal_volume 206
_journal_year 1994
_chemical_formula_sum 'Al2 Ba5 In2 O13 Zr'
_chemical_name_common Ba5In2Al2ZrO13
_space_group_IT_number 194
_space_group_name_Hall '-P 6c 2c'
_space_group_name_H-M_alt 'P 63/m m c'
_cell_angle_alpha 90.000000
_cell_angle_beta 90.000000
_cell_angle_gamma 120.000000
_cell_formula_units_Z 2
_cell_length_a 5.8707(7)
_cell_length_b 5.8707(7)
_cell_length_c 24.445(3)
_cell_volume 729.63(15)
_diffrn_ambient_pressure 100
_diffrn_ambient_temperature 298
_cod_data_source_file Ba5In2Al2ZrO13.cif
_cod_data_source_block Ba5In2Al2ZrO13
_cod_original_cell_volume 729.6(3)
_cod_original_formula_sum 'Ba5 In2 Al2 Zr O13'
_cod_database_code 1564548

loop_
_space_group_symop_id
_space_group_symop_operation_xyz
1 x,y,z
2 -x,-y,-z
3 -y,x-y,z
4 y,-x+y,-z
5 -x+y,-x,z
6 x-y,x,-z
7 -x,-y,z+1/2
8 x,y,-z+1/2
9 y,-x+y,z+1/2
10 -y,x-y,-z+1/2
11 x-y,x,z+1/2
12 -x+y,-x,-z+1/2
13 y,x,-z
14 -y,-x,z
15 x-y,-y,-z
16 -x+y,y,z
17 -x,-x+y,-z
18 x,x-y,z
19 -y,-x,-z+1/2
20 y,x,z+1/2
21 -x+y,y,-z+1/2
22 x-y,-y,z+1/2
23 x,x-y,-z+1/2
24 -x,-x+y,z+1/2

loop_
_atom_site_label
_atom_site_occupancy
_atom_site_fract_x
_atom_site_fract_y
_atom_site_fract_z
_atom_site_adp_type
_atom_site_B_iso_or_equiv
_atom_site_type_symbol
Ba1 1.0 0.000000 0.000000 0.35650(10) Bani 1.00(2) Ba
Ba2 1.0 0.666667 0.333333 0.25 Bani 2.83(5) Ba
Ba3 1.0 0.666667 0.333333 0.54460(10) Bani 0.98(2) Ba
Zr1 1.0 0.000000 0.000000 0.000000 Bani 0.40(5) Zr
InAl1 0.85 0.666667 0.333333 0.39680(10) Bani 0.63(3) In
AlIn1 0.15 0.666667 0.333333 0.39680(10) Bani 0.63(3) Al
AlIn2 0.85 0.666667 0.333333 0.8150(4) Bani 1.5(1) Al
InAl2 0.15 0.666667 0.333333 0.8150(4) Bani 1.5(1) In
O1 1.0 0.503(3) 0.006(6) 0.6536(6) Bani 1.9(3) O
O2 1.0 0.167(3) 0.334(6) 0.5484(7) Bani 2.1(3) O
O3 0.333 0.295(5) 0.5900(10) 0.25 Biso 1(1) O

loop_
_atom_site_aniso_label
_atom_site_aniso_U_11
_atom_site_aniso_U_22
_atom_site_aniso_U_33
_atom_site_aniso_U_12
_atom_site_aniso_U_13
_atom_site_aniso_U_23
Ba1 0.00943 0.00943 0.01574 0.00471 0.00000 0.00000
Ba2 0.04060 0.04060 0.01423 0.02095 0.00000 0.00000
Ba3 0.01113 0.01113 0.01150 0.00563 0.00000 0.00000
Zr1 0.00445 0.00445 0.00484 0.00223 0.00000 0.00000
InAl1 0.00681 0.00681 0.00817 0.00340 0.00000 0.00000
AlIn1 0.00681 0.00681 0.00817 0.00340 0.00000 0.00000
AlIn2 0.00917 0.00917 0.03633 0.00524 0.00000 0.00000
InAl2 0.00917 0.00917 0.03633 0.00524 0.00000 0.00000
O1 0.01702 0.01702 0.03330 0.00917 -0.01259 -0.02518
O2 0.02750 0.02488 0.01816 0.01179 0.00630 0.01259
